data_7246076
loop_
_publ_author_name
'C\'aceres-V\'asquez, Joaqu\'in'
'Jara, Danilo H.'
'Costamagna, Juan'
'Mart\'inez-G\'omez, Fabi\'an'
'Silva, Carlos P.'
'Lemus, Luis'
'Freire, Eleonora'
'Baggio, Ricardo'
'Vera, Cristian'
'Guerrero, Juan'

_publ_section_title
;
 Effect of non-covalent self-dimerization on the spectroscopic and
 electrochemical properties of mixed Cu(i) complexes
;
_journal_issue 2
_journal_name_full 'RSC Advances'
_journal_page_first 825
_journal_page_last 838
_journal_paper_doi 10.1039/D2RA05341A
_journal_volume 13
_journal_year 2023
_chemical_formula_moiety 'C31 H27 Br Cu N2 P'
_chemical_formula_sum 'C31 H27 Br Cu N2 P'
_chemical_formula_weight 601.96
_space_group_crystal_system monoclinic
_space_group_IT_number 15
_space_group_name_Hall '-C 2yc'
_space_group_name_H-M_alt 'C 1 2/c 1'
_atom_sites_solution_hydrogens geom
_audit_creation_method SHELXL-2014/6
_audit_update_record
;
2017-06-28 deposited with the CCDC.	2022-12-15 downloaded from the CCDC.
;
_cell_angle_alpha 90
_cell_angle_beta 119.101(7)
_cell_angle_gamma 90
_cell_formula_units_Z 8
_cell_length_a 34.1246(18)
_cell_length_b 9.3360(3)
_cell_length_c 20.2331(9)
_cell_measurement_reflns_used 4654
_cell_measurement_temperature 294(2)
_cell_measurement_theta_max 25.664
_cell_measurement_theta_min 3.766
_cell_volume 5632.3(6)
_computing_structure_refinement 'SHELXL-2014/6 (Sheldrick, 2014)'
_diffrn_ambient_temperature 294(2)
_diffrn_detector 'CCD plate'
_diffrn_detector_area_resol_mean 16.0604
_diffrn_detector_type Eos
_diffrn_measured_fraction_theta_full 0.997
_diffrn_measured_fraction_theta_max 0.997
_diffrn_measurement_device 'four-circle diffractometer'
_diffrn_measurement_device_type 'Xcalibur, Eos, Gemini'
_diffrn_measurement_method '\w scans'
_diffrn_radiation_monochromator graphite
_diffrn_radiation_probe x-ray
_diffrn_radiation_type 'Mo K\a'
_diffrn_radiation_wavelength 0.71073
_diffrn_reflns_av_R_equivalents 0.0443
_diffrn_reflns_av_unetI/netI 0.0952
_diffrn_reflns_Laue_measured_fraction_full 0.997
_diffrn_reflns_Laue_measured_fraction_max 0.997
_diffrn_reflns_limit_h_max 42
_diffrn_reflns_limit_h_min -41
_diffrn_reflns_limit_k_max 11
_diffrn_reflns_limit_k_min -11
_diffrn_reflns_limit_l_max 20
_diffrn_reflns_limit_l_min -24
_diffrn_reflns_number 16074
_diffrn_reflns_point_group_measured_fraction_full 0.997
_diffrn_reflns_point_group_measured_fraction_max 0.997
_diffrn_reflns_theta_full 25.242
_diffrn_reflns_theta_max 25.999
_diffrn_reflns_theta_min 3.548
_diffrn_source 'fine-focus sealed X-ray tube'
_diffrn_source_type 'Enhance (Mo) X-ray Source'
_exptl_absorpt_coefficient_mu 2.273
_exptl_absorpt_correction_type multi-scan
_exptl_absorpt_process_details 'CrysAlisPro (Oxford Diffraction, 2009)'
_exptl_crystal_colour red
_exptl_crystal_density_diffrn 1.420
_exptl_crystal_description fragments
_exptl_crystal_F_000 2448
_exptl_crystal_size_max 0.16
_exptl_crystal_size_mid 0.14
_exptl_crystal_size_min 0.14
_exptl_transmission_factor_max 0.7
_exptl_transmission_factor_min 0.682
_refine_diff_density_max 0.677
_refine_diff_density_min -0.358
_refine_diff_density_rms 0.053
_refine_ls_extinction_method none
_refine_ls_goodness_of_fit_ref 0.832
_refine_ls_hydrogen_treatment constr
_refine_ls_matrix_type full
_refine_ls_number_parameters 326
_refine_ls_number_reflns 5530
_refine_ls_number_restraints 303
_refine_ls_restrained_S_all 0.837
_refine_ls_R_factor_all 0.0874
_refine_ls_R_factor_gt 0.0357
_refine_ls_shift/su_max 0.010
_refine_ls_shift/su_mean 0.000
_refine_ls_structure_factor_coef Fsqd
_refine_ls_weighting_details 'w=1/[\s^2^(Fo^2^)+(0.0291P)^2^] where P=(Fo^2^+2Fc^2^)/3'
_refine_ls_weighting_scheme calc
_refine_ls_wR_factor_gt 0.0679
_refine_ls_wR_factor_ref 0.0728
_reflns_Friedel_coverage 0.000
_reflns_number_gt 2806
_reflns_number_total 5530
_reflns_threshold_expression 'I > 2\s(I)'
_cod_data_source_file d2ra05341a2.cif
_cod_data_source_block 4
_cod_original_cell_volume 5632.3(5)
_cod_original_sg_symbol_H-M 'C 2/c'
_cod_database_code 7246076
_shelx_space_group_comment
;
The symmetry employed for this shelxl refinement is uniquely defined
by the following loop, which should always be used as a source of
symmetry information in preference to the above space-group names.
They are only intended as comments.
;
_shelxl_version_number 2014/6

loop_
_space_group_symop_operation_xyz
'x, y, z'
'-x, y, -z+1/2'
'x+1/2, y+1/2, z'
'-x+1/2, y+1/2, -z+1/2'
'-x, -y, -z'
'x, -y, z-1/2'
'-x+1/2, -y+1/2, -z'
'x+1/2, -y+1/2, z-1/2'

loop_
_atom_site_label
_atom_site_type_symbol
_atom_site_fract_x
_atom_site_fract_y
_atom_site_fract_z
_atom_site_U_iso_or_equiv
_atom_site_adp_type
_atom_site_occupancy
_atom_site_site_symmetry_order
_atom_site_calc_flag
_atom_site_refinement_flags_posn
_atom_site_refinement_flags_adp
_atom_site_refinement_flags_occupancy
_atom_site_disorder_assembly
_atom_site_disorder_group
Cu1 Cu 0.39797(2) 0.12073(5) 0.46323(2) 0.04818(14) Uani 1 1 d . U . . .
Br2 Br 0.40573(2) 0.24875(4) 0.36606(2) 0.05999(13) Uani 1 1 d . U . . .
P1 P 0.34099(3) 0.17825(10) 0.47901(4) 0.0398(2) Uani 1 1 d . U . . .
N1 N 0.40610(10) -0.0969(3) 0.44718(15) 0.0494(7) Uani 1 1 d . U . . .
N2 N 0.46230(9) 0.0825(3) 0.55454(14) 0.0467(7) Uani 1 1 d . U . . .
C11 C 0.28947(10) 0.0939(4) 0.40741(16) 0.0417(8) Uani 1 1 d . U . . .
C21 C 0.28154(13) 0.0943(5) 0.33239(18) 0.0708(12) Uani 1 1 d . U . . .
H21 H 0.3016 0.1386 0.3203 0.085 Uiso 1 1 calc R U . . .
C31 C 0.24349(14) 0.0279(5) 0.2768(2) 0.0873(14) Uani 1 1 d . U . . .
H31 H 0.2378 0.0305 0.2270 0.105 Uiso 1 1 calc R U . . .
C41 C 0.21412(14) -0.0410(5) 0.2932(2) 0.0809(13) Uani 1 1 d . U . . .
H41 H 0.1894 -0.0883 0.2553 0.097 Uiso 1 1 calc R U . . .
C51 C 0.22120(13) -0.0400(4) 0.3654(2) 0.0665(11) Uani 1 1 d . U . . .
H51 H 0.2008 -0.0845 0.3767 0.080 Uiso 1 1 calc R U . . .
C61 C 0.25860(11) 0.0271(4) 0.42195(19) 0.0500(9) Uani 1 1 d . U . . .
H61 H 0.2630 0.0269 0.4711 0.060 Uiso 1 1 calc R U . . .
C12 C 0.34501(10) 0.1188(4) 0.56858(15) 0.0396(7) Uani 1 1 d . U . . .
C22 C 0.36698(12) -0.0085(4) 0.59926(18) 0.0571(10) Uani 1 1 d . U . . .
H22 H 0.3796 -0.0595 0.5749 0.069 Uiso 1 1 calc R U . . .
C32 C 0.37042(13) -0.0609(4) 0.66543(19) 0.0697(11) Uani 1 1 d . U . . .
H32 H 0.3842 -0.1486 0.6845 0.084 Uiso 1 1 calc R U . . .
C42 C 0.35346(13) 0.0162(4) 0.7029(2) 0.0669(11) Uani 1 1 d . U . . .
H42 H 0.3564 -0.0182 0.7482 0.080 Uiso 1 1 calc R U . . .
C52 C 0.33229(12) 0.1433(4) 0.67465(18) 0.0612(10) Uani 1 1 d . U . . .
H52 H 0.3211 0.1954 0.7009 0.073 Uiso 1 1 calc R U . . .
C62 C 0.32739(11) 0.1957(4) 0.60670(17) 0.0487(9) Uani 1 1 d . U . . .
H62 H 0.3124 0.2816 0.5870 0.058 Uiso 1 1 calc R U . . .
C13 C 0.32688(11) 0.3676(4) 0.47555(16) 0.0392(7) Uani 1 1 d . U . . .
C23 C 0.28486(12) 0.4241(4) 0.42944(18) 0.0538(9) Uani 1 1 d . U . . .
H23 H 0.2616 0.3641 0.3974 0.065 Uiso 1 1 calc R U . . .
C33 C 0.27712(14) 0.5697(4) 0.4305(2) 0.0662(11) Uani 1 1 d . U . . .
H33 H 0.2487 0.6064 0.3990 0.079 Uiso 1 1 calc R U . . .
C43 C 0.31021(14) 0.6584(4) 0.4766(2) 0.0687(11) Uani 1 1 d . U . . .
H43 H 0.3048 0.7561 0.4765 0.082 Uiso 1 1 calc R U . . .
C53 C 0.35147(15) 0.6047(4) 0.5230(2) 0.0735(11) Uani 1 1 d . U . . .
H53 H 0.3742 0.6655 0.5558 0.088 Uiso 1 1 calc R U . . .
C63 C 0.36016(13) 0.4606(4) 0.52197(19) 0.0609(10) Uani 1 1 d . U . . .
H63 H 0.3889 0.4259 0.5532 0.073 Uiso 1 1 calc R U . . .
C14 C 0.37820(14) -0.1878(4) 0.3946(2) 0.0624(10) Uani 1 1 d . U . . .
H14 H 0.3496 -0.1562 0.3600 0.075 Uiso 1 1 calc R U . . .
C24 C 0.39024(16) -0.3288(5) 0.3894(2) 0.0739(11) Uani 1 1 d . U . . .
H24 H 0.3700 -0.3897 0.3520 0.089 Uiso 1 1 calc R U . . .
C34 C 0.43179(15) -0.3751(5) 0.4398(2) 0.0764(11) Uani 1 1 d . U . . .
H34 H 0.4404 -0.4689 0.4380 0.092 Uiso 1 1 calc R U . . .
C44 C 0.46082(14) -0.2829(4) 0.4931(2) 0.0671(11) Uani 1 1 d . U . . .
H44 H 0.4898 -0.3125 0.5272 0.081 Uiso 1 1 calc R U . . .
C54 C 0.44715(12) -0.1448(4) 0.49670(19) 0.0501(8) Uani 1 1 d . U . . .
C64 C 0.47663(12) -0.0426(4) 0.55313(19) 0.0524(9) Uani 1 1 d . U . . .
H64 H 0.5058 -0.0684 0.5880 0.063 Uiso 1 1 calc R U . . .
C15 C 0.48936(11) 0.1852(4) 0.61011(18) 0.0473(8) Uani 1 1 d . U . . .
C25 C 0.52585(12) 0.1492(5) 0.68027(19) 0.0692(11) Uani 1 1 d . U . . .
H25 H 0.5337 0.0538 0.6931 0.083 Uiso 1 1 calc R U . . .
C35 C 0.54983(13) 0.2567(5) 0.7298(2) 0.0749(11) Uani 1 1 d . U . . .
H35 H 0.5738 0.2318 0.7766 0.090 Uiso 1 1 calc R U . . .
C45 C 0.54006(13) 0.3986(5) 0.71357(19) 0.0630(10) Uani 1 1 d . U . . .
C55 C 0.50309(13) 0.4316(4) 0.64458(19) 0.0649(11) Uani 1 1 d . U . . .
H55 H 0.4949 0.5270 0.6323 0.078 Uiso 1 1 calc R U . . .
C65 C 0.47829(12) 0.3262(4) 0.59399(19) 0.0548(9) Uani 1 1 d . U . . .
H65 H 0.4536 0.3513 0.5481 0.066 Uiso 1 1 calc R U . . .
C75 C 0.56841(15) 0.5146(5) 0.7674(2) 0.0987(16) Uani 1 1 d . U . . .
H75A H 0.5541 0.5493 0.7950 0.148 Uiso 1 1 calc R U . . .
H75B H 0.5718 0.5920 0.7393 0.148 Uiso 1 1 calc R U . . .
H75C H 0.5974 0.4765 0.8021 0.148 Uiso 1 1 calc R U . . .

loop_
_atom_site_aniso_label
_atom_site_aniso_U_11
_atom_site_aniso_U_22
_atom_site_aniso_U_33
_atom_site_aniso_U_23
_atom_site_aniso_U_13
_atom_site_aniso_U_12
Cu1 0.0466(3) 0.0456(3) 0.0515(3) -0.0003(2) 0.0233(2) 0.0089(3)
Br2 0.0746(3) 0.0529(3) 0.0499(2) -0.0013(2) 0.0283(2) -0.0079(3)
P1 0.0414(5) 0.0385(6) 0.0360(5) 0.0018(4) 0.0161(4) 0.0083(5)
N1 0.0609(16) 0.0367(15) 0.0587(16) -0.0013(11) 0.0356(13) 0.0055(13)
N2 0.0447(14) 0.0469(16) 0.0490(14) 0.0037(12) 0.0232(11) 0.0086(12)
C11 0.0429(15) 0.036(2) 0.0395(13) -0.0034(13) 0.0145(12) 0.0117(14)
C21 0.069(2) 0.095(3) 0.0418(15) -0.0121(17) 0.0220(15) -0.008(2)
C31 0.078(2) 0.117(4) 0.048(2) -0.024(2) 0.0157(17) -0.015(2)
C41 0.068(3) 0.087(3) 0.068(2) -0.021(2) 0.018(2) -0.002(2)
C51 0.054(2) 0.059(3) 0.0699(18) -0.0129(18) 0.0176(16) 0.0025(19)
C61 0.0496(18) 0.045(2) 0.0516(18) -0.0030(16) 0.0218(14) 0.0066(16)
C12 0.0387(18) 0.0374(17) 0.0362(14) 0.0011(12) 0.0131(13) 0.0003(15)
C22 0.073(2) 0.0425(19) 0.0517(18) 0.0073(14) 0.0272(18) 0.0157(18)
C32 0.089(3) 0.057(2) 0.0571(19) 0.0171(17) 0.031(2) 0.012(2)
C42 0.075(3) 0.072(2) 0.046(2) 0.0131(17) 0.023(2) 0.005(2)
C52 0.067(3) 0.074(3) 0.0404(17) 0.0068(16) 0.0246(18) 0.007(2)
C62 0.049(2) 0.053(2) 0.0381(16) 0.0042(14) 0.0168(15) 0.0114(18)
C13 0.0468(16) 0.0382(16) 0.0371(16) 0.0055(12) 0.0240(13) 0.0087(12)
C23 0.0538(18) 0.047(2) 0.0522(19) 0.0063(15) 0.0192(15) 0.0151(15)
C33 0.075(2) 0.046(2) 0.072(2) 0.0110(16) 0.031(2) 0.0235(17)
C43 0.084(2) 0.045(2) 0.079(2) 0.0051(18) 0.0412(18) 0.0148(18)
C53 0.081(2) 0.043(2) 0.091(3) -0.0040(18) 0.037(2) 0.0084(18)
C63 0.052(2) 0.0442(18) 0.072(2) -0.0042(16) 0.0182(17) 0.0071(16)
C14 0.074(2) 0.0494(19) 0.067(2) -0.0080(16) 0.0368(18) -0.0048(17)
C24 0.105(3) 0.049(2) 0.082(3) -0.0099(19) 0.057(2) -0.002(2)
C34 0.106(3) 0.046(2) 0.093(3) -0.0008(19) 0.061(2) 0.000(2)
C44 0.082(3) 0.043(2) 0.092(3) 0.0052(15) 0.053(2) 0.0141(17)
C54 0.0596(17) 0.0406(19) 0.0612(18) 0.0058(13) 0.0381(14) 0.0073(14)
C64 0.051(2) 0.0479(18) 0.063(2) 0.0055(14) 0.0312(16) 0.0119(15)
C15 0.0415(18) 0.0527(17) 0.0473(16) 0.0004(13) 0.0212(13) 0.0058(14)
C25 0.057(2) 0.064(3) 0.0602(19) 0.0092(15) 0.0073(15) 0.0005(19)
C35 0.060(2) 0.081(2) 0.060(2) 0.0006(17) 0.0106(18) -0.012(2)
C45 0.063(2) 0.077(2) 0.0480(18) -0.0036(16) 0.0267(15) -0.0144(19)
C55 0.073(2) 0.063(2) 0.0523(18) -0.0074(15) 0.0259(16) -0.0050(19)
C65 0.051(2) 0.0562(18) 0.0460(19) -0.0003(14) 0.0151(17) 0.0102(16)
C75 0.115(4) 0.105(3) 0.064(2) -0.019(2) 0.034(2) -0.048(3)

loop_
_atom_type_symbol
_atom_type_description
_atom_type_scat_dispersion_real
_atom_type_scat_dispersion_imag
_atom_type_scat_source
C C 0.0033 0.0016 'International Tables Vol C Tables 4.2.6.8 and 6.1.1.4'
H H 0.0000 0.0000 'International Tables Vol C Tables 4.2.6.8 and 6.1.1.4'
N N 0.0061 0.0033 'International Tables Vol C Tables 4.2.6.8 and 6.1.1.4'
O O 0.0106 0.0060 'International Tables Vol C Tables 4.2.6.8 and 6.1.1.4'
P P 0.1023 0.0942 'International Tables Vol C Tables 4.2.6.8 and 6.1.1.4'
Cu Cu 0.3201 1.2651 'International Tables Vol C Tables 4.2.6.8 and 6.1.1.4'
Br Br -0.2901 2.4595 'International Tables Vol C Tables 4.2.6.8 and 6.1.1.4'

loop_
_geom_angle_atom_site_label_1
_geom_angle_atom_site_label_2
_geom_angle_atom_site_label_3
_geom_angle
_geom_angle_site_symmetry_1
_geom_angle_site_symmetry_3
_geom_angle_publ_flag
N1 Cu1 N2 79.11(11) . . ?
N1 Cu1 P1 117.06(8) . . ?
N2 Cu1 P1 122.46(7) . . ?
N1 Cu1 Br2 106.10(7) . . ?
N2 Cu1 Br2 108.51(7) . . ?
P1 Cu1 Br2 116.97(3) . . ?
C13 P1 C11 104.65(15) . . ?
C13 P1 C12 102.86(14) . . ?
C11 P1 C12 103.51(14) . . ?
C13 P1 Cu1 118.01(11) . . ?
C11 P1 Cu1 111.11(10) . . ?
C12 P1 Cu1 115.17(11) . . ?
C14 N1 C54 117.8(3) . . ?
C14 N1 Cu1 130.1(3) . . ?
C54 N1 Cu1 112.1(2) . . ?
C64 N2 C15 121.8(3) . . ?
C64 N2 Cu1 112.7(3) . . ?
C15 N2 Cu1 125.4(2) . . ?
C61 C11 C21 117.8(3) . . ?
C61 C11 P1 124.7(2) . . ?
C21 C11 P1 117.5(3) . . ?
C31 C21 C11 119.2(4) . . ?
C31 C21 H21 120.4 . . ?
C11 C21 H21 120.4 . . ?
C41 C31 C21 121.7(4) . . ?
C41 C31 H31 119.2 . . ?
C21 C31 H31 119.2 . . ?
C51 C41 C31 119.4(4) . . ?
C51 C41 H41 120.3 . . ?
C31 C41 H41 120.3 . . ?
C41 C51 C61 120.2(4) . . ?
C41 C51 H51 119.9 . . ?
C61 C51 H51 119.9 . . ?
C11 C61 C51 121.6(3) . . ?
C11 C61 H61 119.2 . . ?
C51 C61 H61 119.2 . . ?
C22 C12 C62 118.9(3) . . ?
C22 C12 P1 117.9(2) . . ?
C62 C12 P1 123.2(3) . . ?
C32 C22 C12 121.0(3) . . ?
C32 C22 H22 119.5 . . ?
C12 C22 H22 119.5 . . ?
C42 C32 C22 119.7(4) . . ?
C42 C32 H32 120.1 . . ?
C22 C32 H32 120.1 . . ?
C52 C42 C32 120.6(3) . . ?
C52 C42 H42 119.7 . . ?
C32 C42 H42 119.7 . . ?
C42 C52 C62 120.4(3) . . ?
C42 C52 H52 119.8 . . ?
C62 C52 H52 119.8 . . ?
C12 C62 C52 119.4(3) . . ?
C12 C62 H62 120.3 . . ?
C52 C62 H62 120.3 . . ?
C63 C13 C23 117.5(3) . . ?
C63 C13 P1 118.1(3) . . ?
C23 C13 P1 124.4(3) . . ?
C13 C23 C33 120.5(4) . . ?
C13 C23 H23 119.8 . . ?
C33 C23 H23 119.8 . . ?
C43 C33 C23 120.9(4) . . ?
C43 C33 H33 119.6 . . ?
C23 C33 H33 119.6 . . ?
C33 C43 C53 119.5(4) . . ?
C33 C43 H43 120.2 . . ?
C53 C43 H43 120.2 . . ?
C43 C53 C63 120.7(4) . . ?
C43 C53 H53 119.7 . . ?
C63 C53 H53 119.7 . . ?
C13 C63 C53 120.9(4) . . ?
C13 C63 H63 119.5 . . ?
C53 C63 H63 119.5 . . ?
N1 C14 C24 122.5(4) . . ?
N1 C14 H14 118.7 . . ?
C24 C14 H14 118.7 . . ?
C34 C24 C14 118.9(5) . . ?
C34 C24 H24 120.6 . . ?
C14 C24 H24 120.6 . . ?
C24 C34 C44 119.2(4) . . ?
C24 C34 H34 120.4 . . ?
C44 C34 H34 120.4 . . ?
C34 C44 C54 119.8(4) . . ?
C34 C44 H44 120.1 . . ?
C54 C44 H44 120.1 . . ?
N1 C54 C44 121.8(4) . . ?
N1 C54 C64 116.1(3) . . ?
C44 C54 C64 122.1(4) . . ?
N2 C64 C54 119.6(3) . . ?
N2 C64 H64 120.2 . . ?
C54 C64 H64 120.2 . . ?
C65 C15 C25 118.7(4) . . ?
C65 C15 N2 117.6(3) . . ?
C25 C15 N2 123.7(4) . . ?
C35 C25 C15 119.0(4) . . ?
C35 C25 H25 120.5 . . ?
C15 C25 H25 120.5 . . ?
C45 C35 C25 123.0(4) . . ?
C45 C35 H35 118.5 . . ?
C25 C35 H35 118.5 . . ?
C35 C45 C55 117.0(4) . . ?
C35 C45 C75 121.8(4) . . ?
C55 C45 C75 121.2(4) . . ?
C65 C55 C45 121.3(4) . . ?
C65 C55 H55 119.4 . . ?
C45 C55 H55 119.4 . . ?
C15 C65 C55 120.9(3) . . ?
C15 C65 H65 119.5 . . ?
C55 C65 H65 119.5 . . ?
C45 C75 H75A 109.5 . . ?
C45 C75 H75B 109.5 . . ?
H75A C75 H75B 109.5 . . ?
C45 C75 H75C 109.5 . . ?
H75A C75 H75C 109.5 . . ?
H75B C75 H75C 109.5 . . ?

loop_
_geom_bond_atom_site_label_1
_geom_bond_atom_site_label_2
_geom_bond_distance
_geom_bond_site_symmetry_2
_geom_bond_publ_flag
Cu1 N1 2.098(3) . ?
Cu1 N2 2.101(3) . ?
Cu1 P1 2.1850(9) . ?
Cu1 Br2 2.4230(5) . ?
P1 C13 1.824(3) . ?
P1 C11 1.825(3) . ?
P1 C12 1.836(3) . ?
N1 C14 1.331(4) . ?
N1 C54 1.342(4) . ?
N2 C64 1.271(4) . ?
N2 C15 1.424(4) . ?
C11 C61 1.374(4) . ?
C11 C21 1.406(4) . ?
C21 C31 1.383(5) . ?
C21 H21 0.9300 . ?
C31 C41 1.360(5) . ?
C31 H31 0.9300 . ?
C41 C51 1.360(5) . ?
C41 H41 0.9300 . ?
C51 C61 1.382(4) . ?
C51 H51 0.9300 . ?
C61 H61 0.9300 . ?
C12 C22 1.380(4) . ?
C12 C62 1.387(4) . ?
C22 C32 1.376(4) . ?
C22 H22 0.9300 . ?
C32 C42 1.362(5) . ?
C32 H32 0.9300 . ?
C42 C52 1.362(5) . ?
C42 H42 0.9300 . ?
C52 C62 1.391(4) . ?
C52 H52 0.9300 . ?
C62 H62 0.9300 . ?
C13 C63 1.374(4) . ?
C13 C23 1.380(4) . ?
C23 C33 1.387(5) . ?
C23 H23 0.9300 . ?
C33 C43 1.344(5) . ?
C33 H33 0.9300 . ?
C43 C53 1.353(5) . ?
C43 H43 0.9300 . ?
C53 C63 1.380(5) . ?
C53 H53 0.9300 . ?
C63 H63 0.9300 . ?
C14 C24 1.398(5) . ?
C14 H14 0.9300 . ?
C24 C34 1.353(5) . ?
C24 H24 0.9300 . ?
C34 C44 1.359(5) . ?
C34 H34 0.9300 . ?
C44 C54 1.385(5) . ?
C44 H44 0.9300 . ?
C54 C64 1.452(5) . ?
C64 H64 0.9300 . ?
C15 C65 1.364(5) . ?
C15 C25 1.400(4) . ?
C25 C35 1.373(5) . ?
C25 H25 0.9300 . ?
C35 C45 1.367(5) . ?
C35 H35 0.9300 . ?
C45 C55 1.387(5) . ?
C45 C75 1.506(5) . ?
C55 C65 1.375(5) . ?
C55 H55 0.9300 . ?
C65 H65 0.9300 . ?
C75 H75A 0.9600 . ?
C75 H75B 0.9600 . ?
C75 H75C 0.9600 . ?
